data_7107177
loop_
_publ_author_name
'Farid Azizian'
'Amanda J. Field'
'B. Mark Heron'
'Colin Kilner'

_publ_section_title
;
 Intrinsically thermochromic fluorans
;
_journal_name_full Chem.Commun.
_journal_page_first 750
_journal_paper_doi 10.1039/c1cc15854f
_journal_volume 48
_journal_year 2012
_chemical_formula_moiety 'C34 H27 N O4'
_chemical_formula_sum 'C34 H27 N O4'
_chemical_formula_weight 513.57
_chemical_name_systematic
;
?
;
_space_group_IT_number 2
_symmetry_cell_setting triclinic
_symmetry_space_group_name_Hall '-P 1'
_symmetry_space_group_name_H-M 'P -1'
_atom_sites_solution_hydrogens geom
_atom_sites_solution_primary direct
_atom_sites_solution_secondary difmap
_audit_creation_method SHELXL-97
_cell_angle_alpha 72.535(5)
_cell_angle_beta 69.311(5)
_cell_angle_gamma 68.257(5)
_cell_formula_units_Z 4
_cell_length_a 13.1397(13)
_cell_length_b 14.8298(14)
_cell_length_c 16.2973(15)
_cell_measurement_reflns_used 7279
_cell_measurement_temperature 150(2)
_cell_measurement_theta_max 31.34
_cell_measurement_theta_min 2.64
_cell_volume 2706.7(5)
_computing_cell_refinement
;
APEX 2 software, Bruker Nonius 2004
;
_computing_data_collection
;
APEX 2 software, Bruker Nonius 2004
;
_computing_data_reduction
;
SAINT - Bruker Integration program embedded in
APEX 2 software, Bruker Nonius 2004
;
_computing_molecular_graphics 'ORTEP-III Version 1.08 (Farrugia, 2005)'
_computing_publication_material
;
enCIFer: A program for viewing, editing and visualising CIFs.
F. H. Allen, O. Johnson, G. P. Shields, B. R. Smith, M. Towler,
J. Applied Cryst., 37, 331-334, 2004
;
_computing_structure_refinement
;
SHELXL-97 (Sheldrick, 1997)
XSeed (L.J.Barbour, J.Supramol. Chem., 2003, 1, 189.)
;
_computing_structure_solution
;
SHELXS-97 (Sheldrick, 1990)
XSeed (L.J.Barbour, J.Supramol. Chem., 2003, 1, 189.)
;
_diffrn_ambient_temperature 150(2)
_diffrn_detector_area_resol_mean
;
120 microns
;
_diffrn_measured_fraction_theta_full 0.991
_diffrn_measured_fraction_theta_max 0.991
_diffrn_measurement_device_type
;
Mach3 kappa-type 4-circle goniostat.
;
_diffrn_measurement_method 'rotation images'
_diffrn_radiation_detector 'ApexII camera'
_diffrn_radiation_monochromator
;
graphite model mounted in "parallel" mode
;
_diffrn_radiation_source
;
Bruker Nonius FR591 rotating anode generator
;
_diffrn_radiation_type MoK\a
_diffrn_radiation_wavelength 0.71073
_diffrn_reflns_av_R_equivalents 0.0381
_diffrn_reflns_av_sigmaI/netI 0.0355
_diffrn_reflns_limit_h_max 19
_diffrn_reflns_limit_h_min -19
_diffrn_reflns_limit_k_max 21
_diffrn_reflns_limit_k_min -20
_diffrn_reflns_limit_l_max 23
_diffrn_reflns_limit_l_min -23
_diffrn_reflns_number 81602
_diffrn_reflns_theta_full 31.47
_diffrn_reflns_theta_max 31.47
_diffrn_reflns_theta_min 2.22
_diffrn_standards_decay_% 0
_diffrn_standards_interval_count 0
_diffrn_standards_interval_time 0
_diffrn_standards_number 0
_exptl_absorpt_coefficient_mu 0.082
_exptl_absorpt_correction_type none
_exptl_crystal_colour 'pale violet'
_exptl_crystal_density_diffrn 1.260
_exptl_crystal_density_method 'not measured'
_exptl_crystal_description fragment
_exptl_crystal_F_000 1080
_exptl_crystal_size_max 0.28
_exptl_crystal_size_mid 0.25
_exptl_crystal_size_min 0.14
_refine_diff_density_max 0.396
_refine_diff_density_min -0.256
_refine_diff_density_rms 0.048
_refine_ls_extinction_method none
_refine_ls_goodness_of_fit_ref 1.025
_refine_ls_hydrogen_treatment constr
_refine_ls_matrix_type full
_refine_ls_number_parameters 707
_refine_ls_number_reflns 17792
_refine_ls_number_restraints 0
_refine_ls_restrained_S_all 1.025
_refine_ls_R_factor_all 0.0719
_refine_ls_R_factor_gt 0.0469
_refine_ls_shift/su_max 0.001
_refine_ls_shift/su_mean 0.000
_refine_ls_structure_factor_coef Fsqd
_refine_ls_weighting_details 'calc w=1/[\s^2^(Fo^2^)+(0.0653P)^2^+0.6504P] where P=(Fo^2^+2Fc^2^)/3'
_refine_ls_weighting_scheme calc
_refine_ls_wR_factor_gt 0.1186
_refine_ls_wR_factor_ref 0.1344
_reflns_number_gt 12894
_reflns_number_total 17792
_reflns_threshold_expression >2sigma(I)
_cod_data_source_file c1cc15854f.txt
_cod_data_source_block ajc-bmh-1
_cod_original_sg_symbol_H-M P-1
_cod_database_code 7107177

loop_
_symmetry_equiv_pos_as_xyz
'x, y, z'
'-x, -y, -z'

loop_
_atom_site_label
_atom_site_type_symbol
_atom_site_fract_x
_atom_site_fract_y
_atom_site_fract_z
_atom_site_U_iso_or_equiv
_atom_site_adp_type
_atom_site_occupancy
_atom_site_symmetry_multiplicity
_atom_site_calc_flag
_atom_site_refinement_flags
C1A C 0.44641(9) 0.76605(8) 0.92335(7) 0.01887(19) Uani 1 1 d .
C1B C 0.64355(9) 0.73096(8) 0.55885(7) 0.01898(19) Uani 1 1 d .
C2A C 0.34688(9) 0.83147(8) 0.88629(7) 0.0214(2) Uani 1 1 d .
C2B C 0.56946(9) 0.66526(8) 0.57921(7) 0.0209(2) Uani 1 1 d .
C3A C 0.30282(10) 0.93415(9) 0.88645(8) 0.0261(2) Uani 1 1 d .
H3A H 0.3420 0.9639 0.9047 0.031 Uiso 1 1 calc R
C3B C 0.61624(10) 0.56277(9) 0.57769(8) 0.0246(2) Uani 1 1 d .
H3B H 0.6967 0.5347 0.5634 0.030 Uiso 1 1 calc R
C4A C 0.20489(11) 0.99302(9) 0.86104(9) 0.0280(2) Uani 1 1 d .
H4A H 0.1787 1.0618 0.8619 0.034 Uiso 1 1 calc R
C4B C 0.54905(10) 0.50192(9) 0.59626(8) 0.0254(2) Uani 1 1 d .
H4B H 0.5841 0.4335 0.5950 0.030 Uiso 1 1 calc R
C5A C 0.14265(10) 0.95137(9) 0.83352(8) 0.0249(2) Uani 1 1 d .
C5B C 0.42715(10) 0.54102(9) 0.61731(8) 0.0232(2) Uani 1 1 d .
C6A C 0.18764(10) 0.84934(9) 0.83071(8) 0.0251(2) Uani 1 1 d .
H6A H 0.1500 0.8192 0.8113 0.030 Uiso 1 1 calc R
C6B C 0.37982(10) 0.64330(9) 0.61824(8) 0.0243(2) Uani 1 1 d .
H6B H 0.2996 0.6725 0.6307 0.029 Uiso 1 1 calc R
C7A C 0.28733(10) 0.79258(8) 0.85630(8) 0.0221(2) Uani 1 1 d .
C7B C 0.45048(10) 0.70198(8) 0.60083(8) 0.0219(2) Uani 1 1 d .
O8A O 0.32580(7) 0.69455(6) 0.84739(6) 0.02601(18) Uani 1 1 d .
O8B O 0.39311(7) 0.79926(6) 0.61034(6) 0.02590(17) Uani 1 1 d .
C9A C 0.42922(9) 0.63587(8) 0.86356(7) 0.0207(2) Uani 1 1 d .
C9B C 0.45508(9) 0.85859(8) 0.60649(7) 0.0211(2) Uani 1 1 d .
C10A C 0.46897(10) 0.54380(9) 0.83471(8) 0.0242(2) Uani 1 1 d .
H10A H 0.4245 0.5285 0.8088 0.029 Uiso 1 1 calc R
C10B C 0.38367(10) 0.95014(9) 0.63397(8) 0.0247(2) Uani 1 1 d .
H10B H 0.3032 0.9644 0.6510 0.030 Uiso 1 1 calc R
C11A C 0.57126(10) 0.47775(8) 0.84452(8) 0.0240(2) Uani 1 1 d .
H11A H 0.5990 0.4178 0.8231 0.029 Uiso 1 1 calc R
C11B C 0.43148(10) 1.01697(9) 0.63568(8) 0.0249(2) Uani 1 1 d .
H11B H 0.3840 1.0767 0.6559 0.030 Uiso 1 1 calc R
C12A C 0.63710(9) 0.49839(8) 0.88691(7) 0.0205(2) Uani 1 1 d .
C12B C 0.55294(10) 0.99773(8) 0.60718(7) 0.0215(2) Uani 1 1 d .
C13A C 0.74490(10) 0.42982(8) 0.89464(8) 0.0230(2) Uani 1 1 d .
H13A H 0.7717 0.3708 0.8718 0.028 Uiso 1 1 calc R
C13B C 0.60202(10) 1.06864(9) 0.60778(8) 0.0237(2) Uani 1 1 d .
H13B H 0.5532 1.1274 0.6291 0.028 Uiso 1 1 calc R
C14A C 0.81178(10) 0.44699(8) 0.93468(8) 0.0227(2) Uani 1 1 d .
C14B C 0.71877(10) 1.05458(8) 0.57821(8) 0.0233(2) Uani 1 1 d .
C15A C 0.76637(10) 0.53428(9) 0.97216(8) 0.0247(2) Uani 1 1 d .
H15A H 0.8080 0.5452 1.0036 0.030 Uiso 1 1 calc R
C15B C 0.78978(10) 0.96656(9) 0.54429(8) 0.0248(2) Uani 1 1 d .
H15B H 0.8696 0.9566 0.5213 0.030 Uiso 1 1 calc R
C16A C 0.66324(10) 0.60321(8) 0.96382(8) 0.0229(2) Uani 1 1 d .
H16A H 0.6366 0.6607 0.9889 0.027 Uiso 1 1 calc R
C16B C 0.74487(10) 0.89552(9) 0.54424(8) 0.0237(2) Uani 1 1 d .
H16B H 0.7949 0.8377 0.5217 0.028 Uiso 1 1 calc R
C17A C 0.59569(9) 0.59001(8) 0.91825(7) 0.0191(2) Uani 1 1 d .
C17B C 0.62503(9) 0.90667(8) 0.57718(7) 0.0202(2) Uani 1 1 d .
C18A C 0.49067(9) 0.66291(8) 0.90187(7) 0.01866(19) Uani 1 1 d .
C18B C 0.57369(9) 0.83345(8) 0.58019(7) 0.0195(2) Uani 1 1 d .
O19A O 0.40206(7) 0.75629(6) 1.02523(5) 0.02119(16) Uani 1 1 d .
O19B O 0.70699(7) 0.74048(6) 0.45894(5) 0.02254(16) Uani 1 1 d .
O20A O 0.41243(9) 0.81867(7) 1.13154(6) 0.0339(2) Uani 1 1 d .
C20A C 0.44475(10) 0.80790(8) 1.05381(8) 0.0226(2) Uani 1 1 d .
O20B O 0.88492(8) 0.67910(7) 0.37245(6) 0.0334(2) Uani 1 1 d .
C20B C 0.81949(10) 0.68845(9) 0.44682(8) 0.0233(2) Uani 1 1 d .
C21A C 0.53048(9) 0.84618(8) 0.97836(8) 0.0218(2) Uani 1 1 d .
C21B C 0.84415(9) 0.64907(8) 0.53495(8) 0.0211(2) Uani 1 1 d .
C22A C 0.60012(11) 0.89922(9) 0.97747(10) 0.0302(3) Uani 1 1 d .
H22A H 0.5968 0.9157 1.0306 0.036 Uiso 1 1 calc R
C22B C 0.94727(10) 0.59438(9) 0.55663(9) 0.0270(2) Uani 1 1 d .
H22B H 1.0162 0.5752 0.5117 0.032 Uiso 1 1 calc R
C23A C 0.67413(12) 0.92666(10) 0.89596(12) 0.0394(3) Uani 1 1 d .
H23A H 0.7233 0.9618 0.8930 0.047 Uiso 1 1 calc R
C23B C 0.94447(11) 0.56935(10) 0.64675(10) 0.0325(3) Uani 1 1 d .
H23B H 1.0127 0.5322 0.6638 0.039 Uiso 1 1 calc R
C24A C 0.67678(12) 0.90283(11) 0.81800(11) 0.0403(3) Uani 1 1 d .
H24A H 0.7274 0.9229 0.7629 0.048 Uiso 1 1 calc R
C24B C 0.84217(11) 0.59829(10) 0.71291(9) 0.0312(3) Uani 1 1 d .
H24B H 0.8429 0.5815 0.7738 0.037 Uiso 1 1 calc R
C25A C 0.60665(11) 0.85009(9) 0.81909(9) 0.0298(3) Uani 1 1 d .
H25A H 0.6083 0.8352 0.7658 0.036 Uiso 1 1 calc R
C25B C 0.73904(10) 0.65151(9) 0.69077(8) 0.0243(2) Uani 1 1 d .
H25B H 0.6696 0.6693 0.7356 0.029 Uiso 1 1 calc R
C26A C 0.53447(9) 0.82040(8) 0.90145(7) 0.0205(2) Uani 1 1 d .
C26B C 0.74243(9) 0.67717(8) 0.60062(7) 0.0191(2) Uani 1 1 d .
N50A N 0.04404(9) 1.00939(8) 0.80844(8) 0.0311(2) Uani 1 1 d .
N50B N 0.35900(9) 0.48086(8) 0.63683(7) 0.0273(2) Uani 1 1 d .
C51A C -0.00760(11) 1.11405(10) 0.81698(10) 0.0335(3) Uani 1 1 d .
H51A H -0.0553 1.1489 0.7749 0.040 Uiso 1 1 calc R
H51B H 0.0536 1.1453 0.7999 0.040 Uiso 1 1 calc R
C51B C 0.40698(11) 0.37249(10) 0.64877(9) 0.0290(3) Uani 1 1 d .
H51C H 0.4780 0.3559 0.6004 0.035 Uiso 1 1 calc R
H51D H 0.3524 0.3448 0.6431 0.035 Uiso 1 1 calc R
C52A C -0.08087(14) 1.12656(12) 0.91180(12) 0.0492(4) Uani 1 1 d .
H52A H -0.1389 1.0924 0.9304 0.074 Uiso 1 1 calc R
H52B H -0.1181 1.1971 0.9129 0.074 Uiso 1 1 calc R
H52C H -0.0326 1.0982 0.9528 0.074 Uiso 1 1 calc R
C52B C 0.43311(13) 0.32366(11) 0.73886(10) 0.0380(3) Uani 1 1 d .
H52D H 0.4902 0.3481 0.7438 0.057 Uiso 1 1 calc R
H52E H 0.4627 0.2517 0.7434 0.057 Uiso 1 1 calc R
H52F H 0.3633 0.3398 0.7872 0.057 Uiso 1 1 calc R
C53A C -0.02767(11) 0.96376(11) 0.79278(10) 0.0345(3) Uani 1 1 d .
H53A H -0.1077 1.0061 0.8070 0.041 Uiso 1 1 calc R
H53B H -0.0240 0.8987 0.8337 0.041 Uiso 1 1 calc R
C53B C 0.23441(11) 0.52231(11) 0.66043(11) 0.0351(3) Uani 1 1 d .
H53C H 0.2018 0.4764 0.6519 0.042 Uiso 1 1 calc R
H53D H 0.2141 0.5857 0.6184 0.042 Uiso 1 1 calc R
C54A C 0.00826(16) 0.94934(16) 0.69698(12) 0.0555(5) Uani 1 1 d .
H54A H 0.0003 1.0139 0.6563 0.083 Uiso 1 1 calc R
H54B H -0.0402 0.9164 0.6908 0.083 Uiso 1 1 calc R
H54C H 0.0879 0.9084 0.6821 0.083 Uiso 1 1 calc R
C54B C 0.17869(13) 0.54099(13) 0.75656(12) 0.0449(4) Uani 1 1 d .
H54D H 0.1883 0.4776 0.7989 0.067 Uiso 1 1 calc R
H54E H 0.0973 0.5757 0.7643 0.067 Uiso 1 1 calc R
H54F H 0.2149 0.5816 0.7677 0.067 Uiso 1 1 calc R
C61A C 0.93002(10) 0.38071(8) 0.93475(8) 0.0237(2) Uani 1 1 d .
C61B C 0.77039(10) 1.12663(9) 0.58369(8) 0.0241(2) Uani 1 1 d .
C62A C 0.96913(12) 0.35454(10) 1.01120(9) 0.0322(3) Uani 1 1 d .
H62A H 0.9200 0.3776 1.0643 0.039 Uiso 1 1 calc R
C62B C 0.85892(12) 1.15462(10) 0.51314(9) 0.0326(3) Uani 1 1 d .
H62B H 0.8861 1.1289 0.4600 0.039 Uiso 1 1 calc R
C63A C 1.08126(12) 0.29418(11) 1.00847(10) 0.0365(3) Uani 1 1 d .
H63A H 1.1072 0.2760 1.0604 0.044 Uiso 1 1 calc R
C63B C 0.90725(13) 1.22063(11) 0.52113(10) 0.0369(3) Uani 1 1 d .
H63B H 0.9666 1.2397 0.4729 0.044 Uiso 1 1 calc R
C64A C 1.15510(11) 0.26047(10) 0.93088(10) 0.0338(3) Uani 1 1 d .
H64A H 1.2308 0.2199 0.9300 0.041 Uiso 1 1 calc R
C64B C 0.86916(12) 1.25874(10) 0.59912(9) 0.0322(3) Uani 1 1 d .
H64B H 0.9029 1.3027 0.6042 0.039 Uiso 1 1 calc R
O65A O 1.19386(8) 0.25193(8) 0.77932(7) 0.0358(2) Uani 1 1 d .
H65A H 1.1627 0.2719 0.7375 0.043 Uiso 1 1 calc R
C65A C 1.11725(10) 0.28671(9) 0.85405(9) 0.0270(2) Uani 1 1 d .
O65B O 0.74709(8) 1.26876(7) 0.74585(6) 0.0334(2) Uani 1 1 d .
H65B H 0.6940 1.2476 0.7834 0.040 Uiso 1 1 calc R
C65B C 0.78068(10) 1.23133(9) 0.66962(8) 0.0255(2) Uani 1 1 d .
C66A C 1.00464(10) 0.34647(9) 0.85629(8) 0.0239(2) Uani 1 1 d .
H66A H 0.9788 0.3639 0.8045 0.029 Uiso 1 1 calc R
C66B C 0.73135(10) 1.16548(9) 0.66202(8) 0.0237(2) Uani 1 1 d .
H66B H 0.6714 1.1472 0.7101 0.028 Uiso 1 1 calc R

loop_
_atom_site_aniso_label
_atom_site_aniso_U_11
_atom_site_aniso_U_22
_atom_site_aniso_U_33
_atom_site_aniso_U_23
_atom_site_aniso_U_13
_atom_site_aniso_U_12
C1A 0.0202(5) 0.0188(5) 0.0162(4) -0.0048(4) -0.0050(4) -0.0031(4)
C1B 0.0186(5) 0.0215(5) 0.0156(4) -0.0053(4) -0.0026(4) -0.0051(4)
C2A 0.0212(5) 0.0204(5) 0.0211(5) -0.0059(4) -0.0074(4) -0.0017(4)
C2B 0.0198(5) 0.0233(5) 0.0204(5) -0.0059(4) -0.0043(4) -0.0070(4)
C3A 0.0269(6) 0.0207(5) 0.0320(6) -0.0083(4) -0.0125(5) -0.0019(4)
C3B 0.0196(5) 0.0254(6) 0.0293(6) -0.0103(4) -0.0038(4) -0.0060(4)
C4A 0.0268(6) 0.0208(5) 0.0346(6) -0.0079(5) -0.0119(5) 0.0002(4)
C4B 0.0224(5) 0.0252(6) 0.0310(6) -0.0105(5) -0.0063(5) -0.0067(4)
C5A 0.0203(5) 0.0259(6) 0.0244(5) -0.0047(4) -0.0073(4) -0.0015(4)
C5B 0.0219(5) 0.0294(6) 0.0225(5) -0.0074(4) -0.0071(4) -0.0093(4)
C6A 0.0224(5) 0.0251(6) 0.0281(6) -0.0065(4) -0.0106(4) -0.0027(4)
C6B 0.0192(5) 0.0282(6) 0.0267(6) -0.0059(4) -0.0079(4) -0.0064(4)
C7A 0.0224(5) 0.0199(5) 0.0226(5) -0.0059(4) -0.0070(4) -0.0026(4)
C7B 0.0216(5) 0.0215(5) 0.0221(5) -0.0043(4) -0.0075(4) -0.0043(4)
O8A 0.0242(4) 0.0212(4) 0.0359(5) -0.0097(3) -0.0148(4) -0.0009(3)
O8B 0.0200(4) 0.0220(4) 0.0340(5) -0.0052(3) -0.0083(3) -0.0036(3)
C9A 0.0210(5) 0.0183(5) 0.0220(5) -0.0045(4) -0.0074(4) -0.0029(4)
C9B 0.0223(5) 0.0199(5) 0.0191(5) -0.0020(4) -0.0063(4) -0.0048(4)
C10A 0.0270(5) 0.0216(5) 0.0278(6) -0.0077(4) -0.0109(5) -0.0058(4)
C10B 0.0204(5) 0.0219(5) 0.0256(5) -0.0034(4) -0.0054(4) -0.0012(4)
C11A 0.0273(5) 0.0184(5) 0.0277(6) -0.0076(4) -0.0096(5) -0.0040(4)
C11B 0.0249(5) 0.0205(5) 0.0229(5) -0.0044(4) -0.0050(4) -0.0010(4)
C12A 0.0217(5) 0.0166(5) 0.0214(5) -0.0034(4) -0.0063(4) -0.0035(4)
C12B 0.0252(5) 0.0200(5) 0.0169(5) -0.0028(4) -0.0061(4) -0.0043(4)
C13A 0.0240(5) 0.0169(5) 0.0258(5) -0.0048(4) -0.0075(4) -0.0024(4)
C13B 0.0287(5) 0.0198(5) 0.0208(5) -0.0062(4) -0.0057(4) -0.0043(4)
C14A 0.0226(5) 0.0189(5) 0.0228(5) -0.0026(4) -0.0077(4) -0.0016(4)
C14B 0.0301(6) 0.0202(5) 0.0197(5) -0.0052(4) -0.0055(4) -0.0077(4)
C15A 0.0260(5) 0.0235(5) 0.0254(5) -0.0059(4) -0.0115(5) -0.0031(4)
C15B 0.0253(5) 0.0240(6) 0.0248(5) -0.0086(4) -0.0028(4) -0.0076(4)
C16A 0.0248(5) 0.0202(5) 0.0234(5) -0.0076(4) -0.0091(4) -0.0015(4)
C16B 0.0248(5) 0.0208(5) 0.0243(5) -0.0081(4) -0.0034(4) -0.0056(4)
C17A 0.0197(5) 0.0179(5) 0.0178(5) -0.0037(4) -0.0047(4) -0.0035(4)
C17B 0.0237(5) 0.0197(5) 0.0157(4) -0.0032(4) -0.0049(4) -0.0057(4)
C18A 0.0201(5) 0.0176(5) 0.0168(4) -0.0049(4) -0.0048(4) -0.0029(4)
C18B 0.0218(5) 0.0191(5) 0.0159(4) -0.0034(4) -0.0048(4) -0.0045(4)
O19A 0.0236(4) 0.0226(4) 0.0167(3) -0.0055(3) -0.0036(3) -0.0066(3)
O19B 0.0231(4) 0.0263(4) 0.0169(4) -0.0060(3) -0.0031(3) -0.0066(3)
O20A 0.0444(5) 0.0370(5) 0.0223(4) -0.0117(4) -0.0086(4) -0.0102(4)
C20A 0.0251(5) 0.0205(5) 0.0219(5) -0.0070(4) -0.0087(4) -0.0020(4)
O20B 0.0302(5) 0.0400(5) 0.0241(4) -0.0128(4) 0.0032(4) -0.0089(4)
C20B 0.0235(5) 0.0228(5) 0.0231(5) -0.0083(4) -0.0007(4) -0.0086(4)
C21A 0.0208(5) 0.0176(5) 0.0266(5) -0.0054(4) -0.0091(4) -0.0018(4)
C21B 0.0201(5) 0.0190(5) 0.0244(5) -0.0062(4) -0.0035(4) -0.0069(4)
C22A 0.0254(6) 0.0219(6) 0.0478(8) -0.0102(5) -0.0174(5) -0.0023(5)
C22B 0.0192(5) 0.0226(6) 0.0376(7) -0.0077(5) -0.0042(5) -0.0063(4)
C23A 0.0263(6) 0.0273(7) 0.0642(10) -0.0069(6) -0.0117(6) -0.0095(5)
C23B 0.0241(6) 0.0289(6) 0.0437(7) 0.0014(5) -0.0160(5) -0.0074(5)
C24A 0.0298(7) 0.0298(7) 0.0472(8) 0.0024(6) 0.0006(6) -0.0118(5)
C24B 0.0333(6) 0.0316(7) 0.0294(6) 0.0035(5) -0.0155(5) -0.0112(5)
C25A 0.0300(6) 0.0242(6) 0.0255(6) -0.0006(4) -0.0019(5) -0.0060(5)
C25B 0.0255(5) 0.0246(6) 0.0212(5) -0.0024(4) -0.0062(4) -0.0075(4)
C26A 0.0199(5) 0.0161(5) 0.0221(5) -0.0027(4) -0.0060(4) -0.0022(4)
C26B 0.0196(5) 0.0172(5) 0.0211(5) -0.0043(4) -0.0054(4) -0.0059(4)
N50A 0.0232(5) 0.0286(5) 0.0395(6) -0.0069(4) -0.0139(5) -0.0004(4)
N50B 0.0225(5) 0.0302(5) 0.0348(6) -0.0097(4) -0.0093(4) -0.0100(4)
C51A 0.0246(6) 0.0239(6) 0.0428(7) 0.0014(5) -0.0122(5) -0.0005(5)
C51B 0.0273(6) 0.0307(6) 0.0349(6) -0.0106(5) -0.0078(5) -0.0124(5)
C52A 0.0418(8) 0.0331(8) 0.0537(10) -0.0122(7) 0.0023(7) -0.0016(6)
C52B 0.0350(7) 0.0370(8) 0.0415(8) -0.0044(6) -0.0147(6) -0.0087(6)
C53A 0.0218(6) 0.0391(7) 0.0395(7) -0.0078(6) -0.0104(5) -0.0037(5)
C53B 0.0232(6) 0.0391(7) 0.0515(8) -0.0162(6) -0.0124(6) -0.0107(5)
C54A 0.0466(9) 0.0752(13) 0.0500(10) -0.0240(9) -0.0236(8) -0.0047(9)
C54B 0.0309(7) 0.0479(9) 0.0539(10) -0.0191(7) 0.0012(7) -0.0144(6)
C61A 0.0231(5) 0.0186(5) 0.0272(6) -0.0025(4) -0.0101(4) -0.0023(4)
C61B 0.0290(6) 0.0204(5) 0.0231(5) -0.0058(4) -0.0063(4) -0.0069(4)
C62A 0.0329(6) 0.0316(7) 0.0284(6) -0.0056(5) -0.0131(5) -0.0014(5)
C62B 0.0412(7) 0.0316(7) 0.0246(6) -0.0097(5) 0.0007(5) -0.0161(6)
C63A 0.0360(7) 0.0373(7) 0.0355(7) -0.0030(6) -0.0218(6) -0.0019(6)
C63B 0.0432(8) 0.0352(7) 0.0315(7) -0.0077(5) 0.0022(6) -0.0217(6)
C64A 0.0251(6) 0.0306(7) 0.0424(7) -0.0033(5) -0.0163(6) -0.0008(5)
C64B 0.0364(7) 0.0282(6) 0.0358(7) -0.0090(5) -0.0058(6) -0.0156(5)
O65A 0.0223(4) 0.0411(6) 0.0371(5) -0.0110(4) -0.0048(4) -0.0021(4)
C65A 0.0219(5) 0.0237(6) 0.0326(6) -0.0039(5) -0.0073(5) -0.0052(4)
O65B 0.0361(5) 0.0362(5) 0.0339(5) -0.0185(4) -0.0052(4) -0.0123(4)
C65B 0.0278(6) 0.0213(5) 0.0283(6) -0.0092(4) -0.0085(5) -0.0042(4)
C66A 0.0222(5) 0.0214(5) 0.0268(5) -0.0027(4) -0.0092(4) -0.0043(4)
C66B 0.0244(5) 0.0228(5) 0.0234(5) -0.0076(4) -0.0043(4) -0.0060(4)

loop_
_atom_type_symbol
_atom_type_description
_atom_type_scat_dispersion_real
_atom_type_scat_dispersion_imag
_atom_type_scat_source
C C 0.0033 0.0016 'International Tables Vol C Tables 4.2.6.8 and 6.1.1.4'
H H 0.0000 0.0000 'International Tables Vol C Tables 4.2.6.8 and 6.1.1.4'
N N 0.0061 0.0033 'International Tables Vol C Tables 4.2.6.8 and 6.1.1.4'
O O 0.0106 0.0060 'International Tables Vol C Tables 4.2.6.8 and 6.1.1.4'

loop_
_geom_angle_atom_site_label_1
_geom_angle_atom_site_label_2
_geom_angle_atom_site_label_3
_geom_angle
C2A C1A C18A 112.22(9)
C2A C1A C26A 110.83(9)
C18A C1A C26A 116.90(9)
C2A C1A O19A 106.38(8)
C18A C1A O19A 108.30(8)
C26A C1A O19A 101.06(8)
C2B C1B C26B 110.41(9)
C2B C1B C18B 112.03(9)
C26B C1B C18B 115.45(9)
C2B C1B O19B 107.37(8)
C26B C1B O19B 100.97(8)
C18B C1B O19B 109.78(8)
C7A C2A C3A 116.03(10)
C7A C2A C1A 121.75(10)
C3A C2A C1A 122.04(10)
C7B C2B C3B 115.94(10)
C7B C2B C1B 122.02(10)
C3B C2B C1B 122.04(10)
C4A C3A C2A 122.58(11)
C4A C3A H3A 118.7
C2A C3A H3A 118.7
C4B C3B C2B 122.47(11)
C4B C3B H3B 118.8
C2B C3B H3B 118.8
C3A C4A C5A 120.67(11)
C3A C4A H4A 119.7
C5A C4A H4A 119.7
C3B C4B C5B 120.88(11)
C3B C4B H4B 119.6
C5B C4B H4B 119.6
N50A C5A C6A 121.51(11)
N50A C5A C4A 121.25(11)
C6A C5A C4A 117.22(10)
N50B C5B C6B 121.52(10)
N50B C5B C4B 121.45(11)
C6B C5B C4B 117.03(10)
C7A C6A C5A 120.31(11)
C7A C6A H6A 119.8
C5A C6A H6A 119.8
C7B C6B C5B 120.39(10)
C7B C6B H6B 119.8
C5B C6B H6B 119.8
O8A C7A C6A 115.16(10)
O8A C7A C2A 121.69(10)
C6A C7A C2A 123.12(10)
O8B C7B C2B 122.06(10)
O8B C7B C6B 114.62(10)
C2B C7B C6B 123.27(10)
C9A O8A C7A 118.66(9)
C9B O8B C7B 118.45(9)
O8A C9A C18A 124.66(9)
O8A C9A C10A 112.50(9)
C18A C9A C10A 122.83(10)
O8B C9B C18B 124.85(10)
O8B C9B C10B 112.28(10)
C18B C9B C10B 122.86(11)
C11A C10A C9A 119.87(10)
C11A C10A H10A 120.1
C9A C10A H10A 120.1
C11B C10B C9B 119.89(11)
C11B C10B H10B 120.1
C9B C10B H10B 120.1
C10A C11A C12A 120.57(10)
C10A C11A H11A 119.7
C12A C11A H11A 119.7
C10B C11B C12B 120.57(10)
C10B C11B H11B 119.7
C12B C11B H11B 119.7
C13A C12A C11A 119.84(10)
C13A C12A C17A 120.48(10)
C11A C12A C17A 119.64(10)
C13B C12B C11B 120.19(10)
C13B C12B C17B 120.16(10)
C11B C12B C17B 119.64(10)
C14A C13A C12A 121.82(10)
C14A C13A H13A 119.1
C12A C13A H13A 119.1
C14B C13B C12B 122.20(10)
C14B C13B H13B 118.9
C12B C13B H13B 118.9
C13A C14A C15A 117.56(10)
C13A C14A C61A 122.11(10)
C15A C14A C61A 120.24(10)
C13B C14B C15B 117.60(10)
C13B C14B C61B 121.97(10)
C15B C14B C61B 120.40(11)
C16A C15A C14A 121.76(10)
C16A C15A H15A 119.1
C14A C15A H15A 119.1
C16B C15B C14B 121.53(11)
C16B C15B H15B 119.2
C14B C15B H15B 119.2
C15A C16A C17A 121.67(10)
C15A C16A H16A 119.2
C17A C16A H16A 119.2
C15B C16B C17B 121.95(10)
C15B C16B H16B 119.0
C17B C16B H16B 119.0
C16A C17A C12A 116.42(10)
C16A C17A C18A 124.22(10)
C12A C17A C18A 119.36(9)
C16B C17B C12B 116.45(10)
C16B C17B C18B 124.14(10)
C12B C17B C18B 119.40(10)
C9A C18A C17A 117.48(9)
C9A C18A C1A 119.10(9)
C17A C18A C1A 123.42(9)
C9B C18B C17B 117.48(10)
C9B C18B C1B 119.42(10)
C17B C18B C1B 123.07(9)
C20A O19A C1A 110.72(8)
C20B O19B C1B 110.82(8)
O20A C20A O19A 122.09(11)
O20A C20A C21A 128.35(11)
O19A C20A C21A 109.56(9)
O20B C20B O19B 122.21(11)
O20B C20B C21B 128.63(11)
O19B C20B C21B 109.16(9)
C26A C21A C22A 122.35(11)
C26A C21A C20A 108.12(10)
C22A C21A C20A 129.53(11)
C26B C21B C22B 121.74(11)
C26B C21B C20B 107.92(10)
C22B C21B C20B 130.34(11)
C23A C22A C21A 117.47(13)
C23A C22A H22A 121.3
C21A C22A H22A 121.3
C23B C22B C21B 117.28(11)
C23B C22B H22B 121.4
C21B C22B H22B 121.4
C22A C23A C24A 120.45(13)
C22A C23A H23A 119.8
C24A C23A H23A 119.8
C22B C23B C24B 121.03(12)
C22B C23B H23B 119.5
C24B C23B H23B 119.5
C23A C24A C25A 121.90(13)
C23A C24A H24A 119.0
C25A C24A H24A 119.0
C25B C24B C23B 121.32(12)
C25B C24B H24B 119.3
C23B C24B H24B 119.3
C26A C25A C24A 117.53(13)
C26A C25A H25A 121.2
C24A C25A H25A 121.2
C26B C25B C24B 117.45(11)
C26B C25B H25B 121.3
C24B C25B H25B 121.3
C21A C26A C25A 120.25(11)
C21A C26A C1A 109.99(9)
C25A C26A C1A 129.62(11)
C25B C26B C21B 121.17(10)
C25B C26B C1B 128.19(10)
C21B C26B C1B 110.54(9)
C5A N50A C53A 120.61(11)
C5A N50A C51A 121.78(11)
C53A N50A C51A 116.05(10)
C5B N50B C53B 120.31(10)
C5B N50B C51B 121.32(10)
C53B N50B C51B 117.65(10)
N50A C51A C52A 112.61(12)
N50A C51A H51A 109.1
C52A C51A H51A 109.1
N50A C51A H51B 109.1
C52A C51A H51B 109.1
H51A C51A H51B 107.8
N50B C51B C52B 113.40(11)
N50B C51B H51C 108.9
C52B C51B H51C 108.9
N50B C51B H51D 108.9
C52B C51B H51D 108.9
H51C C51B H51D 107.7
C51A C52A H52A 109.5
C51A C52A H52B 109.5
H52A C52A H52B 109.5
C51A C52A H52C 109.5
H52A C52A H52C 109.5
H52B C52A H52C 109.5
C51B C52B H52D 109.5
C51B C52B H52E 109.5
H52D C52B H52E 109.5
C51B C52B H52F 109.5
H52D C52B H52F 109.5
H52E C52B H52F 109.5
N50A C53A C54A 112.80(13)
N50A C53A H53A 109.0
C54A C53A H53A 109.0
N50A C53A H53B 109.0
C54A C53A H53B 109.0
H53A C53A H53B 107.8
N50B C53B C54B 114.92(12)
N50B C53B H53C 108.5
C54B C53B H53C 108.5
N50B C53B H53D 108.5
C54B C53B H53D 108.5
H53C C53B H53D 107.5
C53A C54A H54A 109.5
C53A C54A H54B 109.5
H54A C54A H54B 109.5
C53A C54A H54C 109.5
H54A C54A H54C 109.5
H54B C54A H54C 109.5
C53B C54B H54D 109.5
C53B C54B H54E 109.5
H54D C54B H54E 109.5
C53B C54B H54F 109.5
H54D C54B H54F 109.5
H54E C54B H54F 109.5
C62A C61A C66A 119.29(11)
C62A C61A C14A 121.00(11)
C66A C61A C14A 119.68(10)
C62B C61B C66B 119.10(11)
C62B C61B C14B 121.44(10)
C66B C61B C14B 119.44(10)
C63A C62A C61A 119.62(12)
C63A C62A H62A 120.2
C61A C62A H62A 120.2
C61B C62B C63B 120.06(12)
C61B C62B H62B 120.0
C63B C62B H62B 120.0
C64A C63A C62A 121.10(12)
C64A C63A H63A 119.5
C62A C63A H63A 119.5
C64B C63B C62B 120.91(12)
C64B C63B H63B 119.5
C62B C63B H63B 119.5
C63A C64A C65A 119.76(12)
C63A C64A H64A 120.1
C65A C64A H64A 120.1
C63B C64B C65B 119.30(12)
C63B C64B H64B 120.4
C65B C64B H64B 120.4
C65A O65A H65A 109.5
O65A C65A C64A 117.27(11)
O65A C65A C66A 123.11(11)
C64A C65A C66A 119.62(12)
C65B O65B H65B 109.5
O65B C65B C64B 117.60(11)
O65B C65B C66B 122.21(11)
C64B C65B C66B 120.16(11)
C65A C66A C61A 120.60(11)
C65A C66A H66A 119.7
C61A C66A H66A 119.7
C61B C66B C65B 120.45(11)
C61B C66B H66B 119.8
C65B C66B H66B 119.8

loop_
_geom_bond_atom_site_label_1
_geom_bond_atom_site_label_2
_geom_bond_distance
C1A C2A 1.5109(15)
C1A C18A 1.5228(14)
C1A C26A 1.5305(16)
C1A O19A 1.5336(13)
C1B C2B 1.5125(15)
C1B C26B 1.5229(15)
C1B C18B 1.5269(15)
C1B O19B 1.5350(13)
C2A C7A 1.3991(16)
C2A C3A 1.4150(16)
C2B C7B 1.4000(15)
C2B C3B 1.4171(16)
C3A C4A 1.3845(17)
C3A H3A 0.9500
C3B C4B 1.3867(16)
C3B H3B 0.9500
C4A C5A 1.4322(17)
C4A H4A 0.9500
C4B C5B 1.4362(16)
C4B H4B 0.9500
C5A N50A 1.3869(15)
C5A C6A 1.4144(17)
C5B N50B 1.3854(15)
C5B C6B 1.4127(17)
C6A C7A 1.3988(16)
C6A H6A 0.9500
C6B C7B 1.4014(16)
C6B H6B 0.9500
C7A O8A 1.3858(13)
C7B O8B 1.3855(14)
O8A C9A 1.3830(13)
O8B C9B 1.3793(14)
C9A C18A 1.3960(15)
C9A C10A 1.4288(15)
C9B C18B 1.3946(15)
C9B C10B 1.4313(16)
C10A C11A 1.3689(16)
C10A H10A 0.9500
C10B C11B 1.3667(17)
C10B H10B 0.9500
C11A C12A 1.4369(16)
C11A H11A 0.9500
C11B C12B 1.4361(16)
C11B H11B 0.9500
C12A C13A 1.4277(15)
C12A C17A 1.4407(15)
C12B C13B 1.4264(16)
C12B C17B 1.4427(15)
C13A C14A 1.3906(16)
C13A H13A 0.9500
C13B C14B 1.3893(17)
C13B H13B 0.9500
C14A C15A 1.4316(16)
C14A C61A 1.4996(16)
C14B C15B 1.4305(16)
C14B C61B 1.4988(16)
C15A C16A 1.3856(16)
C15A H15A 0.9500
C15B C16B 1.3855(16)
C15B H15B 0.9500
C16A C17A 1.4351(15)
C16A H16A 0.9500
C16B C17B 1.4346(16)
C16B H16B 0.9500
C17A C18A 1.4581(15)
C17B C18B 1.4574(15)
O19A C20A 1.3543(13)
O19B C20B 1.3638(14)
O20A C20A 1.2254(14)
C20A C21A 1.4763(17)
O20B C20B 1.2263(14)
C20B C21B 1.4812(17)
C21A C26A 1.3951(16)
C21A C22A 1.4047(16)
C21B C26B 1.3963(15)
C21B C22B 1.4038(16)
C22A C23A 1.390(2)
C22A H22A 0.9500
C22B C23B 1.3932(19)
C22B H22B 0.9500
C23A C24A 1.403(2)
C23A H23A 0.9500
C23B C24B 1.407(2)
C23B H23B 0.9500
C24A C25A 1.405(2)
C24A H24A 0.9500
C24B C25B 1.4041(17)
C24B H24B 0.9500
C25A C26A 1.3965(16)
C25A H25A 0.9500
C25B C26B 1.3914(16)
C25B H25B 0.9500
N50A C53A 1.4688(17)
N50A C51A 1.4735(17)
N50B C53B 1.4688(16)
N50B C51B 1.4718(17)
C51A C52A 1.529(2)
C51A H51A 0.9900
C51A H51B 0.9900
C51B C52B 1.527(2)
C51B H51C 0.9900
C51B H51D 0.9900
C52A H52A 0.9800
C52A H52B 0.9800
C52A H52C 0.9800
C52B H52D 0.9800
C52B H52E 0.9800
C52B H52F 0.9800
C53A C54A 1.520(2)
C53A H53A 0.9900
C53A H53B 0.9900
C53B C54B 1.538(2)
C53B H53C 0.9900
C53B H53D 0.9900
C54A H54A 0.9800
C54A H54B 0.9800
C54A H54C 0.9800
C54B H54D 0.9800
C54B H54E 0.9800
C54B H54F 0.9800
C61A C62A 1.4077(17)
C61A C66A 1.4104(17)
C61B C62B 1.4049(18)
C61B C66B 1.4088(16)
C62A C63A 1.4051(19)
C62A H62A 0.9500
C62B C63B 1.4051(19)
C62B H62B 0.9500
C63A C64A 1.394(2)
C63A H63A 0.9500
C63B C64B 1.3990(19)
C63B H63B 0.9500
C64A C65A 1.4038(19)
C64A H64A 0.9500
C64B C65B 1.4011(19)
C64B H64B 0.9500
O65A C65A 1.3743(15)
O65A H65A 0.8400
C65A C66A 1.4092(16)
O65B C65B 1.3752(14)
O65B H65B 0.8400
C65B C66B 1.4097(16)
C66A H66A 0.9500
C66B H66B 0.9500

loop_
_geom_torsion_atom_site_label_1
_geom_torsion_atom_site_label_2
_geom_torsion_atom_site_label_3
_geom_torsion_atom_site_label_4
_geom_torsion
C18A C1A C2A C7A 14.66(15)
C26A C1A C2A C7A 147.38(10)
O19A C1A C2A C7A -103.61(11)
C18A C1A C2A C3A -170.46(10)
C26A C1A C2A C3A -37.74(14)
O19A C1A C2A C3A 71.27(13)
C26B C1B C2B C7B 139.85(11)
C18B C1B C2B C7B 9.67(14)
O19B C1B C2B C7B -110.94(11)
C26B C1B C2B C3B -40.07(14)
C18B C1B C2B C3B -170.25(10)
O19B C1B C2B C3B 69.15(13)
C7A C2A C3A C4A 1.78(18)
C1A C2A C3A C4A -173.38(12)
C7B C2B C3B C4B 0.08(17)
C1B C2B C3B C4B 180.00(11)
C2A C3A C4A C5A 0.4(2)
C2B C3B C4B C5B 0.63(19)
C3A C4A C5A N50A 179.60(12)
C3A C4A C5A C6A -2.08(18)
C3B C4B C5B N50B -179.37(11)
C3B C4B C5B C6B -0.08(17)
N50A C5A C6A C7A 179.92(11)
C4A C5A C6A C7A 1.61(17)
N50B C5B C6B C7B 178.10(11)
C4B C5B C6B C7B -1.19(17)
C5A C6A C7A O8A -177.54(11)
C5A C6A C7A C2A 0.60(18)
C3A C2A C7A O8A 175.75(11)
C1A C2A C7A O8A -9.08(17)
C3A C2A C7A C6A -2.28(17)
C1A C2A C7A C6A 172.89(11)
C3B C2B C7B O8B 175.82(10)
C1B C2B C7B O8B -4.10(17)
C3B C2B C7B C6B -1.41(17)
C1B C2B C7B C6B 178.67(10)
C5B C6B C7B O8B -175.41(10)
C5B C6B C7B C2B 2.01(18)
C6A C7A O8A C9A 174.23(10)
C2A C7A O8A C9A -3.94(16)
C2B C7B O8B C9B -6.14(16)
C6B C7B O8B C9B 171.31(10)
C7A O8A C9A C18A 10.55(17)
C7A O8A C9A C10A -168.10(10)
C7B O8B C9B C18B 10.34(16)
C7B O8B C9B C10B -168.88(10)
O8A C9A C10A C11A 178.90(11)
C18A C9A C10A C11A 0.22(18)
O8B C9B C10B C11B 178.83(10)
C18B C9B C10B C11B -0.41(18)
C9A C10A C11A C12A 2.51(18)
C9B C10B C11B C12B 2.15(17)
C10A C11A C12A C13A -178.46(11)
C10A C11A C12A C17A -0.83(18)
C10B C11B C12B C13B 178.95(11)
C10B C11B C12B C17B -0.49(17)
C11A C12A C13A C14A 179.64(11)
C17A C12A C13A C14A 2.03(17)
C11B C12B C13B C14B -177.96(11)
C17B C12B C13B C14B 1.48(17)
C12A C13A C14A C15A 2.91(17)
C12A C13A C14A C61A -173.62(11)
C12B C13B C14B C15B 1.61(17)
C12B C13B C14B C61B -176.55(11)
C13A C14A C15A C16A -4.42(18)
C61A C14A C15A C16A 172.18(11)
C13B C14B C15B C16B -2.70(18)
C61B C14B C15B C16B 175.50(11)
C14A C15A C16A C17A 0.91(19)
C14B C15B C16B C17B 0.66(18)
C15A C16A C17A C12A 3.97(17)
C15A C16A C17A C18A -175.54(11)
C13A C12A C17A C16A -5.39(16)
C11A C12A C17A C16A 176.99(10)
C13A C12A C17A C18A 174.15(10)
C11A C12A C17A C18A -3.47(16)
C15B C16B C17B C12B 2.39(17)
C15B C16B C17B C18B -178.79(11)
C13B C12B C17B C16B -3.42(16)
C11B C12B C17B C16B 176.03(10)
C13B C12B C17B C18B 177.71(10)
C11B C12B C17B C18B -2.85(16)
O8A C9A C18A C17A 177.04(10)
C10A C9A C18A C17A -4.44(17)
O8A C9A C18A C1A -3.65(17)
C10A C9A C18A C1A 174.86(10)
C16A C17A C18A C9A -174.55(11)
C12A C17A C18A C9A 5.95(15)
C16A C17A C18A C1A 6.18(17)
C12A C17A C18A C1A -173.32(10)
C2A C1A C18A C9A -8.45(14)
C26A C1A C18A C9A -138.09(10)
O19A C1A C18A C9A 108.68(11)
C2A C1A C18A C17A 170.82(10)
C26A C1A C18A C17A 41.17(14)
O19A C1A C18A C17A -72.06(12)
O8B C9B C18B C17B 177.97(10)
C10B C9B C18B C17B -2.88(16)
O8B C9B C18B C1B -3.89(16)
C10B C9B C18B C1B 175.26(10)
C16B C17B C18B C9B -174.36(10)
C12B C17B C18B C9B 4.42(15)
C16B C17B C18B C1B 7.57(17)
C12B C17B C18B C1B -173.65(10)
C2B C1B C18B C9B -5.82(14)
C26B C1B C18B C9B -133.36(10)
O19B C1B C18B C9B 113.37(10)
C2B C1B C18B C17B 172.21(9)
C26B C1B C18B C17B 44.68(14)
O19B C1B C18B C17B -68.59(12)
C2A C1A O19A C20A -108.27(10)
C18A C1A O19A C20A 130.91(9)
C26A C1A O19A C20A 7.53(10)
C2B C1B O19B C20B -107.95(10)
C26B C1B O19B C20B 7.69(11)
C18B C1B O19B C20B 130.03(9)
C1A O19A C20A O20A 172.76(10)
C1A O19A C20A C21A -6.81(12)
C1B O19B C20B O20B 174.23(10)
C1B O19B C20B C21B -5.89(12)
O20A C20A C21A C26A -176.52(12)
O19A C20A C21A C26A 3.01(12)
O20A C20A C21A C22A 3.8(2)
O19A C20A C21A C22A -176.65(11)
O20B C20B C21B C26B -178.83(12)
O19B C20B C21B C26B 1.30(12)
O20B C20B C21B C22B 2.3(2)
O19B C20B C21B C22B -177.60(11)
C26A C21A C22A C23A 0.53(17)
C20A C21A C22A C23A -179.86(12)
C26B C21B C22B C23B -0.28(17)
C20B C21B C22B C23B 178.48(12)
C21A C22A C23A C24A 0.87(19)
C21B C22B C23B C24B -0.21(19)
C22A C23A C24A C25A -0.7(2)
C22B C23B C24B C25B 1.3(2)
C23A C24A C25A C26A -0.9(2)
C23B C24B C25B C26B -1.89(19)
C22A C21A C26A C25A -2.18(17)
C20A C21A C26A C25A 178.13(10)
C22A C21A C26A C1A -178.29(10)
C20A C21A C26A C1A 2.03(12)
C24A C25A C26A C21A 2.32(17)
C24A C25A C26A C1A 177.56(11)
C2A C1A C26A C21A 106.88(10)
C18A C1A C26A C21A -122.82(10)
O19A C1A C26A C21A -5.56(11)
C2A C1A C26A C25A -68.75(15)
C18A C1A C26A C25A 61.55(16)
O19A C1A C26A C25A 178.81(11)
C24B C25B C26B C21B 1.40(17)
C24B C25B C26B C1B 177.59(11)
C22B C21B C26B C25B -0.33(17)
C20B C21B C26B C25B -179.34(10)
C22B C21B C26B C1B -177.14(10)
C20B C21B C26B C1B 3.85(12)
C2B C1B C26B C25B -69.98(14)
C18B C1B C26B C25B 58.36(15)
O19B C1B C26B C25B 176.66(11)
C2B C1B C26B C21B 106.54(10)
C18B C1B C26B C21B -125.12(10)
O19B C1B C26B C21B -6.82(11)
C6A C5A N50A C53A 10.54(18)
C4A C5A N50A C53A -171.21(12)
C6A C5A N50A C51A 175.77(12)
C4A C5A N50A C51A -5.98(19)
C6B C5B N50B C53B -0.86(18)
C4B C5B N50B C53B 178.40(12)
C6B C5B N50B C51B -170.92(11)
C4B C5B N50B C51B 8.34(17)
C5A N50A C51A C52A -81.63(16)
C53A N50A C51A C52A 84.24(16)
C5B N50B C51B C52B 76.31(15)
C53B N50B C51B C52B -94.00(14)
C5A N50A C53A C54A -88.26(16)
C51A N50A C53A C54A 105.70(15)
C5B N50B C53B C54B -77.28(16)
C51B N50B C53B C54B 93.13(14)
C13A C14A C61A C62A -139.25(13)
C15A C14A C61A C62A 44.31(17)
C13A C14A C61A C66A 42.79(17)
C15A C14A C61A C66A -133.65(12)
C13B C14B C61B C62B -138.00(13)
C15B C14B C61B C62B 43.88(17)
C13B C14B C61B C66B 43.53(17)
C15B C14B C61B C66B -134.59(12)
C66A C61A C62A C63A -0.5(2)
C14A C61A C62A C63A -178.52(12)
C66B C61B C62B C63B -0.1(2)
C14B C61B C62B C63B -178.58(13)
C61A C62A C63A C64A 0.7(2)
C61B C62B C63B C64B 0.6(2)
C62A C63A C64A C65A -0.2(2)
C62B C63B C64B C65B -0.7(2)
C63A C64A C65A O65A 179.59(13)
C63A C64A C65A C66A -0.4(2)
C63B C64B C65B O65B 178.75(13)
C63B C64B C65B C66B 0.4(2)
O65A C65A C66A C61A -179.47(11)
C64A C65A C66A C61A 0.48(19)
C62A C61A C66A C65A -0.02(18)
C14A C61A C66A C65A 177.98(11)
C62B C61B C66B C65B -0.19(18)
C14B C61B C66B C65B 178.32(11)
O65B C65B C66B C61B -178.21(11)
C64B C65B C66B C61B 0.01(18)
